data_7058578
loop_
_publ_author_name
'Bravo, Catarina'
'Robalo, M. Paula'
'Marques, Fernanda'
'Fernandes, Alexandra R.'
'Sequeira, Diogo A.'
'M. Piedade, M. F\'atima'
'Garcia, M. Helena'
'de Brito, Maria J. Villa'
'Morais, T\^ania S.'

_publ_section_title
;
 First heterobimetallic Cu(i)--dppf complexes designed for anticancer
 applications: synthesis, structural characterization and cytotoxicity
;
_journal_issue 31
_journal_name_full 'New Journal of Chemistry'
_journal_page_first 12308
_journal_paper_doi 10.1039/C9NJ02068C
_journal_volume 43
_journal_year 2019
_chemical_formula_sum 'C54 H42 B Cu F4 Fe N4 P2'
_chemical_formula_weight 1015.05
_space_group_crystal_system monoclinic
_space_group_IT_number 14
_space_group_name_Hall '-P 2yn'
_space_group_name_H-M_alt 'P 1 21/n 1'
_symmetry_space_group_name_Hall '-P 2yn'
_symmetry_space_group_name_H-M 'P 1 21/n 1'
_atom_sites_solution_hydrogens geom
_audit_creation_method SHELXL-2018/3
_audit_update_record
;
2019-06-24 deposited with the CCDC.    2019-07-05 downloaded from the CCDC.
;
_cell_angle_alpha 90
_cell_angle_beta 108.621(2)
_cell_angle_gamma 90
_cell_formula_units_Z 4
_cell_length_a 14.0683(8)
_cell_length_b 23.0888(13)
_cell_length_c 16.0910(9)
_cell_measurement_reflns_used 9740
_cell_measurement_temperature 298(2)
_cell_measurement_theta_max 25.95
_cell_measurement_theta_min 2.49
_cell_volume 4953.1(5)
_computing_cell_refinement 'Bruker SAINT'
_computing_data_collection 'Bruker APEX2'
_computing_data_reduction 'Bruker SAINT'
_computing_molecular_graphics Mercury
_computing_structure_refinement 'SHELXL-2018/3 (Sheldrick, 2018)'
_computing_structure_solution 'SHELXT 2014/5 (Sheldrick, 2014)'
_diffrn_ambient_temperature 571(2)
_diffrn_measured_fraction_theta_full 0.998
_diffrn_measured_fraction_theta_max 0.996
_diffrn_measurement_device_type 'Bruker APEX-II CCD'
_diffrn_measurement_method '\f and \w scans'
_diffrn_radiation_type MoK\a
_diffrn_radiation_wavelength 0.71073
_diffrn_reflns_av_R_equivalents 0.0981
_diffrn_reflns_av_unetI/netI 0.0631
_diffrn_reflns_Laue_measured_fraction_full 0.998
_diffrn_reflns_Laue_measured_fraction_max 0.996
_diffrn_reflns_limit_h_max 17
_diffrn_reflns_limit_h_min -17
_diffrn_reflns_limit_k_max 28
_diffrn_reflns_limit_k_min -28
_diffrn_reflns_limit_l_max 18
_diffrn_reflns_limit_l_min -19
_diffrn_reflns_number 70708
_diffrn_reflns_point_group_measured_fraction_full 0.998
_diffrn_reflns_point_group_measured_fraction_max 0.996
_diffrn_reflns_theta_full 25.242
_diffrn_reflns_theta_max 26.066
_diffrn_reflns_theta_min 2.213
_exptl_absorpt_coefficient_mu 0.842
_exptl_absorpt_correction_T_max 0.6061
_exptl_absorpt_correction_T_min 0.4959
_exptl_absorpt_correction_type multi-scan
_exptl_crystal_colour red
_exptl_crystal_density_diffrn 1.361
_exptl_crystal_description chunk
_exptl_crystal_F_000 2080
_exptl_crystal_size_max 0.600
_exptl_crystal_size_mid 0.300
_exptl_crystal_size_min 0.300
_refine_diff_density_max 0.522
_refine_diff_density_min -0.461
_refine_diff_density_rms 0.097
_refine_ls_extinction_method none
_refine_ls_goodness_of_fit_ref 1.076
_refine_ls_hydrogen_treatment constr
_refine_ls_matrix_type full
_refine_ls_number_parameters 614
_refine_ls_number_reflns 9770
_refine_ls_number_restraints 0
_refine_ls_restrained_S_all 1.076
_refine_ls_R_factor_all 0.0780
_refine_ls_R_factor_gt 0.0600
_refine_ls_shift/su_max 0.026
_refine_ls_shift/su_mean 0.001
_refine_ls_structure_factor_coef Fsqd
_refine_ls_weighting_details 'w=1/[\s^2^(Fo^2^)+(0.1009P)^2^+2.5073P] where P=(Fo^2^+2Fc^2^)/3'
_refine_ls_weighting_scheme calc
_refine_ls_wR_factor_gt 0.1538
_refine_ls_wR_factor_ref 0.1752
_reflns_Friedel_coverage 0.000
_reflns_number_gt 7636
_reflns_number_total 9770
_reflns_threshold_expression 'I > 2\s(I)'
_cod_data_source_file c9nj02068c2.cif
_cod_data_source_block shelx
_cod_depositor_comments 'Adding full bibliography for 7058578--7058580.cif.'
_cod_database_code 7058578
_shelx_shelxl_version_number 2018/3
_shelx_space_group_comment
;
The symmetry employed for this shelxl refinement is uniquely defined
by the following loop, which should always be used as a source of
symmetry information in preference to the above space-group names.
They are only intended as comments.
;
_shelx_estimated_absorpt_t_min 0.632
_shelx_estimated_absorpt_t_max 0.786

loop_
_space_group_symop_operation_xyz
'x, y, z'
'-x+1/2, y+1/2, -z+1/2'
'-x, -y, -z'
'x-1/2, -y-1/2, z-1/2'

loop_
_atom_site_label
_atom_site_type_symbol
_atom_site_fract_x
_atom_site_fract_y
_atom_site_fract_z
_atom_site_U_iso_or_equiv
_atom_site_adp_type
_atom_site_occupancy
_atom_site_site_symmetry_order
_atom_site_calc_flag
_atom_site_refinement_flags_posn
_atom_site_refinement_flags_adp
_atom_site_refinement_flags_occupancy
_atom_site_disorder_assembly
_atom_site_disorder_group
Cu1 Cu 0.58616(3) 0.67970(2) 0.74205(2) 0.03965(14) Uani 1 1 d . . . . .
Fe1 Fe 0.68775(4) 0.70426(2) 1.00189(3) 0.04595(16) Uani 1 1 d . . . . .
P1 P 0.57476(6) 0.76443(3) 0.80605(5) 0.03629(19) Uani 1 1 d . . . . .
P2 P 0.67163(6) 0.61172(3) 0.83613(5) 0.0406(2) Uani 1 1 d . . . . .
N4 N 0.46111(19) 0.63788(11) 0.66337(17) 0.0397(6) Uani 1 1 d . . . . .
N1 N 0.6046(2) 0.69113(11) 0.61992(18) 0.0429(6) Uani 1 1 d . . . . .
N3 N 0.3929(2) 0.60995(11) 0.69071(17) 0.0414(6) Uani 1 1 d . . . . .
N2 N 0.3983(2) 0.59570(12) 0.52225(17) 0.0443(6) Uani 1 1 d . . . . .
C6 C 0.4581(2) 0.63191(13) 0.5800(2) 0.0389(6) Uani 1 1 d . . . . .
C7 C 0.3360(2) 0.56439(14) 0.5506(2) 0.0447(7) Uani 1 1 d . . . . .
C8 C 0.3289(2) 0.57433(13) 0.6356(2) 0.0413(7) Uani 1 1 d . . . . .
C37 C 0.4548(2) 0.78725(14) 0.8160(2) 0.0439(7) Uani 1 1 d . . . . .
C31 C 0.6035(2) 0.82193(13) 0.7398(2) 0.0427(7) Uani 1 1 d . . . . .
C5 C 0.5306(2) 0.66826(13) 0.5533(2) 0.0406(7) Uani 1 1 d . . . . .
C21 C 0.6600(2) 0.77238(13) 0.9167(2) 0.0426(7) Uani 1 1 d . . . . .
C49 C 0.8041(2) 0.59989(14) 0.8529(2) 0.0448(7) Uani 1 1 d . . . . .
C26 C 0.6662(3) 0.62444(13) 0.9448(2) 0.0445(7) Uani 1 1 d . . . . .
C25 C 0.7642(3) 0.75723(15) 0.9451(2) 0.0521(8) Uani 1 1 d . . . . .
H25 H 0.800943 0.745494 0.909190 0.062 Uiso 1 1 calc R U . . .
C1 C 0.6725(3) 0.72426(16) 0.5995(2) 0.0526(8) Uani 1 1 d . . . . .
H1 H 0.725877 0.739313 0.644705 0.063 Uiso 1 1 calc R U . . .
C38 C 0.4397(3) 0.84399(16) 0.8384(3) 0.0547(8) Uani 1 1 d . . . . .
H38 H 0.491012 0.871061 0.847948 0.066 Uiso 1 1 calc R U . . .
C15 C 0.2792(2) 0.51794(16) 0.4911(2) 0.0499(8) Uani 1 1 d . . . . .
C9 C 0.2517(3) 0.54832(15) 0.6687(3) 0.0522(8) Uani 1 1 d . . . . .
C42 C 0.3771(3) 0.74771(17) 0.8014(2) 0.0528(8) Uani 1 1 d . . . . .
H42 H 0.386303 0.709583 0.786901 0.063 Uiso 1 1 calc R U . . .
C32 C 0.7001(3) 0.84029(17) 0.7514(3) 0.0581(9) Uani 1 1 d . . . . .
H32 H 0.751703 0.829775 0.801704 0.070 Uiso 1 1 calc R U . . .
C54 C 0.8591(3) 0.64309(16) 0.8280(2) 0.0550(8) Uani 1 1 d . . . . .
H54 H 0.827451 0.677239 0.803224 0.066 Uiso 1 1 calc R U . . .
C36 C 0.5276(3) 0.83921(17) 0.6638(3) 0.0594(9) Uani 1 1 d . . . . .
H36 H 0.461685 0.828143 0.655530 0.071 Uiso 1 1 calc R U . . .
C20 C 0.2745(3) 0.46240(17) 0.5213(3) 0.0633(10) Uani 1 1 d . . . . .
H20 H 0.304743 0.453957 0.580422 0.076 Uiso 1 1 calc R U . . .
C4 C 0.5199(3) 0.67826(16) 0.4660(2) 0.0520(8) Uani 1 1 d . . . . .
H4 H 0.467837 0.661254 0.421709 0.062 Uiso 1 1 calc R U . . .
C22 C 0.6352(3) 0.78735(15) 0.9937(2) 0.0565(9) Uani 1 1 d . . . . .
H22 H 0.572525 0.798979 0.995372 0.068 Uiso 1 1 calc R U . . .
C2 C 0.6660(3) 0.73675(17) 0.5143(3) 0.0600(10) Uani 1 1 d . . . . .
H2 H 0.713881 0.760347 0.502720 0.072 Uiso 1 1 calc R U . . .
C50 C 0.8528(3) 0.54861(16) 0.8861(2) 0.0564(9) Uani 1 1 d . . . . .
H50 H 0.817540 0.518855 0.902018 0.068 Uiso 1 1 calc R U . . .
C27 C 0.5766(3) 0.64399(16) 0.9605(3) 0.0572(9) Uani 1 1 d . . . . .
H27 H 0.514252 0.649709 0.918481 0.069 Uiso 1 1 calc R U . . .
C43 C 0.6155(3) 0.54007(14) 0.8060(3) 0.0529(8) Uani 1 1 d . . . . .
C44 C 0.5989(3) 0.52147(17) 0.7202(3) 0.0627(10) Uani 1 1 d . . . . .
H44 H 0.620594 0.544425 0.682310 0.075 Uiso 1 1 calc R U . . .
C34 C 0.6454(4) 0.88987(18) 0.6133(3) 0.0737(12) Uani 1 1 d . . . . .
H34 H 0.659686 0.912226 0.570675 0.088 Uiso 1 1 calc R U . . .
C30 C 0.7431(3) 0.62180(15) 1.0270(2) 0.0564(9) Uani 1 1 d . . . . .
H30 H 0.809015 0.610190 1.036369 0.068 Uiso 1 1 calc R U . . .
C3 C 0.5885(3) 0.71423(18) 0.4462(3) 0.0610(10) Uani 1 1 d . . . . .
H3 H 0.582446 0.722940 0.388247 0.073 Uiso 1 1 calc R U . . .
C28 C 0.6006(4) 0.65295(18) 1.0521(3) 0.0757(13) Uani 1 1 d . . . . .
H28 H 0.556295 0.665436 1.080593 0.091 Uiso 1 1 calc R U . . .
C24 C 0.8013(3) 0.76325(17) 1.0371(3) 0.0699(12) Uani 1 1 d . . . . .
H24 H 0.866961 0.756361 1.072163 0.084 Uiso 1 1 calc R U . . .
C51 C 0.9531(3) 0.5412(2) 0.8958(3) 0.0685(11) Uani 1 1 d . . . . .
H51 H 0.984420 0.506507 0.918029 0.082 Uiso 1 1 calc R U . . .
C16 C 0.2336(3) 0.5306(2) 0.4030(3) 0.0713(12) Uani 1 1 d . . . . .
H16 H 0.237094 0.567672 0.381669 0.086 Uiso 1 1 calc R U . . .
C33 C 0.7208(4) 0.8747(2) 0.6878(3) 0.0766(13) Uani 1 1 d . . . . .
H33 H 0.785959 0.887327 0.696048 0.092 Uiso 1 1 calc R U . . .
C40 C 0.2724(3) 0.8206(2) 0.8316(3) 0.0729(13) Uani 1 1 d . . . . .
H40 H 0.211311 0.831815 0.837329 0.088 Uiso 1 1 calc R U . . .
C23 C 0.7229(4) 0.78128(17) 1.0668(3) 0.0735(13) Uani 1 1 d . . . . .
H23 H 0.727726 0.788138 1.124929 0.088 Uiso 1 1 calc R U . . .
C41 C 0.2853(3) 0.7653(2) 0.8083(3) 0.0710(12) Uani 1 1 d . . . . .
H41 H 0.232571 0.739010 0.797081 0.085 Uiso 1 1 calc R U . . .
C52 C 1.0068(3) 0.5840(2) 0.8734(3) 0.0714(12) Uani 1 1 d . . . . .
H52 H 1.074525 0.578649 0.880692 0.086 Uiso 1 1 calc R U . . .
C48 C 0.5842(3) 0.50532(17) 0.8621(4) 0.0738(12) Uani 1 1 d . . . . .
H48 H 0.595233 0.516534 0.919903 0.089 Uiso 1 1 calc R U . . .
C35 C 0.5496(4) 0.8724(2) 0.6012(3) 0.0760(12) Uani 1 1 d . . . . .
H35 H 0.498698 0.882893 0.550507 0.091 Uiso 1 1 calc R U . . .
C39 C 0.3487(3) 0.8600(2) 0.8465(3) 0.0703(11) Uani 1 1 d . . . . .
H39 H 0.339098 0.897782 0.862158 0.084 Uiso 1 1 calc R U . . .
C53 C 0.9601(3) 0.6356(2) 0.8396(3) 0.0669(11) Uani 1 1 d . . . . .
H53 H 0.996534 0.665194 0.824851 0.080 Uiso 1 1 calc R U . . .
C14 C 0.1517(3) 0.5473(2) 0.6164(4) 0.0756(13) Uani 1 1 d . . . . .
H14 H 0.133549 0.561967 0.559704 0.091 Uiso 1 1 calc R U . . .
C10 C 0.2778(4) 0.52646(19) 0.7521(3) 0.0710(11) Uani 1 1 d . . . . .
H10 H 0.344300 0.527645 0.787987 0.085 Uiso 1 1 calc R U . . .
C45 C 0.5516(3) 0.4702(2) 0.6905(4) 0.0856(16) Uani 1 1 d . . . . .
H45 H 0.541676 0.458568 0.633021 0.103 Uiso 1 1 calc R U . . .
C19 C 0.2253(4) 0.4195(2) 0.4646(4) 0.0808(14) Uani 1 1 d . . . . .
H19 H 0.224103 0.381996 0.485355 0.097 Uiso 1 1 calc R U . . .
C29 C 0.7019(4) 0.63996(18) 1.0925(3) 0.0744(13) Uani 1 1 d . . . . .
H29 H 0.736380 0.642735 1.152218 0.089 Uiso 1 1 calc R U . . .
C46 C 0.5190(4) 0.4362(2) 0.7448(5) 0.099(2) Uani 1 1 d . . . . .
H46 H 0.485513 0.401775 0.723967 0.118 Uiso 1 1 calc R U . . .
C17 C 0.1818(4) 0.4861(3) 0.3466(3) 0.096(2) Uani 1 1 d . . . . .
H17 H 0.149743 0.493996 0.287548 0.115 Uiso 1 1 calc R U . . .
C18 C 0.1786(4) 0.4313(3) 0.3784(4) 0.096(2) Uani 1 1 d . . . . .
H18 H 0.144276 0.402091 0.340922 0.115 Uiso 1 1 calc R U . . .
C11 C 0.2042(5) 0.5023(2) 0.7832(4) 0.0965(18) Uani 1 1 d . . . . .
H11 H 0.221501 0.486605 0.839316 0.116 Uiso 1 1 calc R U . . .
C47 C 0.5353(4) 0.4526(2) 0.8306(5) 0.0973(18) Uani 1 1 d . . . . .
H47 H 0.513992 0.428821 0.867901 0.117 Uiso 1 1 calc R U . . .
C12 C 0.1064(5) 0.5021(3) 0.7296(6) 0.110(2) Uani 1 1 d . . . . .
H12 H 0.057442 0.485985 0.750042 0.132 Uiso 1 1 calc R U . . .
C13 C 0.0793(4) 0.5246(3) 0.6479(5) 0.104(2) Uani 1 1 d . . . . .
H13 H 0.012298 0.524750 0.613191 0.124 Uiso 1 1 calc R U . . .
B1 B 0.9488(5) 0.7657(3) 0.6867(5) 0.0837(16) Uani 1 1 d . . . . .
F1 F 0.9008(3) 0.7686(2) 0.7507(3) 0.1222(13) Uani 1 1 d . . . . .
F2 F 0.9027(4) 0.8015(2) 0.6181(3) 0.1525(17) Uani 1 1 d . . . . .
F4 F 0.9227(6) 0.7140(3) 0.6508(5) 0.212(3) Uani 1 1 d . . . . .
F3 F 1.0388(6) 0.7877(9) 0.7219(4) 0.133(6) Uani 0.70(3) 1 d . . P A 1
F3A F 1.0403(13) 0.735(2) 0.7163(15) 0.163(13) Uani 0.30(3) 1 d . . P A 2

loop_
_atom_site_aniso_label
_atom_site_aniso_U_11
_atom_site_aniso_U_22
_atom_site_aniso_U_33
_atom_site_aniso_U_23
_atom_site_aniso_U_13
_atom_site_aniso_U_12
Cu1 0.0448(2) 0.0375(2) 0.0340(2) -0.00353(14) 0.00881(17) -0.00598(15)
Fe1 0.0575(3) 0.0407(3) 0.0363(3) -0.00059(18) 0.0102(2) -0.0017(2)
P1 0.0379(4) 0.0337(4) 0.0347(4) -0.0013(3) 0.0080(3) -0.0041(3)
P2 0.0452(4) 0.0346(4) 0.0393(4) -0.0019(3) 0.0096(3) -0.0022(3)
N4 0.0405(13) 0.0404(13) 0.0371(13) -0.0044(10) 0.0108(11) -0.0044(10)
N1 0.0467(15) 0.0419(13) 0.0431(15) -0.0022(11) 0.0186(12) -0.0026(11)
N3 0.0433(14) 0.0431(14) 0.0387(14) -0.0034(11) 0.0145(11) -0.0051(11)
N2 0.0426(14) 0.0517(15) 0.0351(13) -0.0065(11) 0.0073(11) -0.0075(12)
C6 0.0401(16) 0.0391(15) 0.0368(16) -0.0019(12) 0.0111(13) 0.0009(12)
C7 0.0390(16) 0.0477(17) 0.0441(17) -0.0050(14) 0.0089(14) -0.0022(14)
C8 0.0368(15) 0.0434(16) 0.0417(16) -0.0044(13) 0.0096(13) -0.0019(13)
C37 0.0420(17) 0.0495(18) 0.0394(16) 0.0028(14) 0.0117(14) -0.0015(14)
C31 0.0477(18) 0.0346(15) 0.0438(18) -0.0011(12) 0.0117(14) -0.0063(12)
C5 0.0441(17) 0.0413(15) 0.0388(16) -0.0040(13) 0.0163(13) 0.0001(13)
C21 0.0490(18) 0.0349(15) 0.0382(16) -0.0004(13) 0.0060(14) -0.0033(13)
C49 0.0484(17) 0.0484(17) 0.0347(16) -0.0087(13) 0.0092(13) -0.0005(14)
C26 0.0564(19) 0.0356(15) 0.0412(17) 0.0022(13) 0.0153(15) -0.0044(14)
C25 0.0442(18) 0.0476(18) 0.055(2) 0.0083(15) 0.0028(16) -0.0074(14)
C1 0.051(2) 0.055(2) 0.056(2) -0.0044(17) 0.0230(17) -0.0111(16)
C38 0.060(2) 0.0506(19) 0.058(2) -0.0011(16) 0.0260(18) 0.0042(16)
C15 0.0405(17) 0.065(2) 0.0441(18) -0.0171(16) 0.0129(14) -0.0114(15)
C9 0.053(2) 0.0471(18) 0.063(2) -0.0153(16) 0.0266(17) -0.0107(15)
C42 0.0481(19) 0.064(2) 0.0468(19) -0.0040(16) 0.0153(16) -0.0073(16)
C32 0.053(2) 0.058(2) 0.059(2) 0.0035(18) 0.0121(17) -0.0138(17)
C54 0.061(2) 0.054(2) 0.052(2) -0.0042(16) 0.0215(17) -0.0021(17)
C36 0.053(2) 0.062(2) 0.057(2) 0.0151(18) 0.0098(17) -0.0063(17)
C20 0.065(2) 0.059(2) 0.064(2) -0.0171(19) 0.0181(19) -0.0100(18)
C4 0.054(2) 0.064(2) 0.0376(17) -0.0015(15) 0.0144(15) 0.0000(16)
C22 0.079(3) 0.0448(18) 0.0395(18) -0.0084(14) 0.0095(17) 0.0049(17)
C2 0.067(2) 0.062(2) 0.063(2) 0.0000(18) 0.037(2) -0.0114(18)
C50 0.061(2) 0.053(2) 0.049(2) -0.0024(16) 0.0095(17) 0.0086(17)
C27 0.062(2) 0.0492(19) 0.068(2) -0.0049(17) 0.0321(19) -0.0093(16)
C43 0.0462(18) 0.0386(17) 0.068(2) -0.0018(16) 0.0099(17) 0.0001(14)
C44 0.053(2) 0.050(2) 0.073(3) -0.0177(18) 0.0032(19) 0.0015(16)
C34 0.097(3) 0.057(2) 0.075(3) 0.016(2) 0.037(3) -0.013(2)
C30 0.077(2) 0.0461(18) 0.0421(19) 0.0066(15) 0.0133(17) 0.0076(17)
C3 0.073(3) 0.072(2) 0.049(2) 0.0075(18) 0.033(2) 0.003(2)
C28 0.117(4) 0.056(2) 0.076(3) 0.003(2) 0.061(3) -0.005(2)
C24 0.066(3) 0.053(2) 0.064(3) 0.0027(19) -0.016(2) -0.0116(19)
C51 0.069(3) 0.073(3) 0.055(2) -0.009(2) 0.008(2) 0.024(2)
C16 0.056(2) 0.106(3) 0.046(2) -0.012(2) 0.0097(18) -0.025(2)
C33 0.072(3) 0.072(3) 0.093(3) 0.002(2) 0.037(3) -0.030(2)
C40 0.051(2) 0.106(4) 0.068(3) 0.012(2) 0.030(2) 0.018(2)
C23 0.111(4) 0.051(2) 0.038(2) -0.0076(17) -0.004(2) -0.002(2)
C41 0.051(2) 0.101(3) 0.064(3) 0.002(2) 0.023(2) -0.012(2)
C52 0.056(2) 0.097(3) 0.059(2) -0.023(2) 0.0154(19) 0.003(2)
C48 0.079(3) 0.047(2) 0.098(3) 0.002(2) 0.032(3) -0.0120(19)
C35 0.081(3) 0.076(3) 0.066(3) 0.030(2) 0.016(2) 0.000(2)
C39 0.073(3) 0.074(3) 0.073(3) 0.008(2) 0.036(2) 0.022(2)
C53 0.057(2) 0.081(3) 0.065(3) -0.011(2) 0.024(2) -0.011(2)
C14 0.048(2) 0.092(3) 0.092(3) -0.026(3) 0.030(2) -0.012(2)
C10 0.085(3) 0.064(2) 0.078(3) -0.003(2) 0.047(2) -0.012(2)
C45 0.062(3) 0.056(2) 0.118(4) -0.035(3) 0.000(3) 0.003(2)
C19 0.080(3) 0.073(3) 0.097(4) -0.042(3) 0.040(3) -0.026(2)
C29 0.123(4) 0.058(2) 0.043(2) 0.0112(18) 0.028(2) 0.002(2)
C46 0.062(3) 0.054(3) 0.166(6) -0.042(3) 0.018(3) -0.008(2)
C17 0.067(3) 0.176(6) 0.043(2) -0.038(3) 0.014(2) -0.042(3)
C18 0.075(3) 0.129(5) 0.094(4) -0.071(4) 0.042(3) -0.048(3)
C11 0.134(5) 0.084(3) 0.100(4) -0.009(3) 0.078(4) -0.024(3)
C47 0.095(4) 0.051(2) 0.160(6) 0.003(3) 0.061(4) -0.014(2)
C12 0.110(5) 0.103(4) 0.157(6) -0.049(4) 0.100(5) -0.046(4)
C13 0.063(3) 0.125(5) 0.138(6) -0.051(4) 0.053(3) -0.029(3)
B1 0.080(4) 0.079(4) 0.095(4) 0.013(3) 0.031(3) -0.015(3)
F1 0.090(2) 0.166(4) 0.120(3) 0.037(3) 0.048(2) 0.001(2)
F2 0.136(3) 0.196(4) 0.116(3) 0.063(3) 0.026(3) -0.004(3)
F4 0.273(8) 0.149(5) 0.201(6) -0.036(4) 0.059(6) -0.016(5)
F3 0.060(3) 0.247(15) 0.086(4) 0.009(5) 0.014(3) -0.048(5)
F3A 0.049(7) 0.25(4) 0.200(18) 0.042(18) 0.051(9) 0.026(12)

loop_
_atom_type_symbol
_atom_type_description
_atom_type_scat_dispersion_real
_atom_type_scat_dispersion_imag
_atom_type_scat_source
C C 0.0033 0.0016 'International Tables Vol C Tables 4.2.6.8 and 6.1.1.4'
H H 0.0000 0.0000 'International Tables Vol C Tables 4.2.6.8 and 6.1.1.4'
B B 0.0013 0.0007 'International Tables Vol C Tables 4.2.6.8 and 6.1.1.4'
Cu Cu 0.3201 1.2651 'International Tables Vol C Tables 4.2.6.8 and 6.1.1.4'
F F 0.0171 0.0103 'International Tables Vol C Tables 4.2.6.8 and 6.1.1.4'
Fe Fe 0.3463 0.8444 'International Tables Vol C Tables 4.2.6.8 and 6.1.1.4'
N N 0.0061 0.0033 'International Tables Vol C Tables 4.2.6.8 and 6.1.1.4'
P P 0.1023 0.0942 'International Tables Vol C Tables 4.2.6.8 and 6.1.1.4'

loop_
_geom_angle_atom_site_label_1
_geom_angle_atom_site_label_2
_geom_angle_atom_site_label_3
_geom_angle
N4 Cu1 N1 79.51(10)
N4 Cu1 P1 121.43(8)
N1 Cu1 P1 111.86(8)
N4 Cu1 P2 104.85(8)
N1 Cu1 P2 121.63(8)
P1 Cu1 P2 113.72(3)
C25 Fe1 C24 40.60(17)
C25 Fe1 C26 111.44(15)
C24 Fe1 C26 136.08(18)
C25 Fe1 C27 136.54(16)
C24 Fe1 C27 176.70(19)
C26 Fe1 C27 41.26(14)
C25 Fe1 C21 41.23(14)
C24 Fe1 C21 68.68(15)
C26 Fe1 C21 115.13(13)
C27 Fe1 C21 110.13(15)
C25 Fe1 C23 68.19(19)
C24 Fe1 C23 40.1(2)
C26 Fe1 C23 174.28(17)
C27 Fe1 C23 142.79(19)
C21 Fe1 C23 68.63(14)
C25 Fe1 C22 68.80(16)
C24 Fe1 C22 68.04(18)
C26 Fe1 C22 145.14(15)
C27 Fe1 C22 113.26(17)
C21 Fe1 C22 41.08(14)
C23 Fe1 C22 40.48(16)
C25 Fe1 C29 144.49(19)
C24 Fe1 C29 113.46(19)
C26 Fe1 C29 68.40(15)
C27 Fe1 C29 68.11(19)
C21 Fe1 C29 172.96(18)
C23 Fe1 C29 108.37(17)
C22 Fe1 C29 132.63(17)
C25 Fe1 C28 175.58(19)
C24 Fe1 C28 142.4(2)
C26 Fe1 C28 68.49(15)
C27 Fe1 C28 40.59(18)
C21 Fe1 C28 134.50(19)
C23 Fe1 C28 112.3(2)
C22 Fe1 C28 108.57(19)
C29 Fe1 C28 39.9(2)
C25 Fe1 C30 115.24(16)
C24 Fe1 C30 110.60(17)
C26 Fe1 C30 40.60(14)
C27 Fe1 C30 68.52(17)
C21 Fe1 C30 145.91(14)
C23 Fe1 C30 133.96(16)
C22 Fe1 C30 172.63(14)
C29 Fe1 C30 40.58(17)
C28 Fe1 C30 67.79(18)
C21 P1 C37 103.01(15)
C21 P1 C31 107.42(15)
C37 P1 C31 103.02(15)
C21 P1 Cu1 114.73(11)
C37 P1 Cu1 119.80(11)
C31 P1 Cu1 107.74(11)
C26 P2 C49 103.86(15)
C26 P2 C43 104.86(17)
C49 P2 C43 103.83(16)
C26 P2 Cu1 111.20(11)
C49 P2 Cu1 120.58(12)
C43 P2 Cu1 111.14(12)
C6 N4 N3 118.9(2)
C6 N4 Cu1 114.5(2)
N3 N4 Cu1 125.89(19)
C5 N1 C1 117.4(3)
C5 N1 Cu1 113.9(2)
C1 N1 Cu1 128.0(2)
C8 N3 N4 118.8(3)
C7 N2 C6 116.3(3)
N2 C6 N4 125.2(3)
N2 C6 C5 119.5(3)
N4 C6 C5 115.3(3)
N2 C7 C8 120.0(3)
N2 C7 C15 116.8(3)
C8 C7 C15 123.1(3)
N3 C8 C7 120.1(3)
N3 C8 C9 115.4(3)
C7 C8 C9 124.4(3)
C42 C37 C38 119.2(3)
C42 C37 P1 119.8(3)
C38 C37 P1 121.1(3)
C32 C31 C36 118.3(3)
C32 C31 P1 122.5(3)
C36 C31 P1 117.9(3)
N1 C5 C4 123.4(3)
N1 C5 C6 114.9(3)
C4 C5 C6 121.7(3)
C25 C21 C22 106.8(3)
C25 C21 P1 125.3(3)
C22 C21 P1 127.4(3)
C25 C21 Fe1 68.93(19)
C22 C21 Fe1 69.61(19)
P1 C21 Fe1 120.49(16)
C50 C49 C54 117.9(3)
C50 C49 P2 122.9(3)
C54 C49 P2 119.1(3)
C30 C26 C27 107.4(3)
C30 C26 P2 130.1(3)
C27 C26 P2 122.3(3)
C30 C26 Fe1 70.07(19)
C27 C26 Fe1 69.43(19)
P2 C26 Fe1 122.68(16)
C24 C25 C21 108.0(4)
C24 C25 Fe1 70.0(2)
C21 C25 Fe1 69.84(19)
C24 C25 H25 126.0
C21 C25 H25 126.0
Fe1 C25 H25 125.7
N1 C1 C2 122.5(3)
N1 C1 H1 118.8
C2 C1 H1 118.8
C39 C38 C37 120.0(4)
C39 C38 H38 120.0
C37 C38 H38 120.0
C20 C15 C16 119.8(4)
C20 C15 C7 121.3(3)
C16 C15 C7 118.9(4)
C10 C9 C14 119.3(4)
C10 C9 C8 120.2(4)
C14 C9 C8 120.4(4)
C37 C42 C41 119.7(4)
C37 C42 H42 120.1
C41 C42 H42 120.1
C31 C32 C33 120.1(4)
C31 C32 H32 119.9
C33 C32 H32 119.9
C53 C54 C49 120.7(4)
C53 C54 H54 119.6
C49 C54 H54 119.6
C35 C36 C31 120.7(4)
C35 C36 H36 119.6
C31 C36 H36 119.6
C19 C20 C15 120.4(4)
C19 C20 H20 119.8
C15 C20 H20 119.8
C5 C4 C3 118.4(3)
C5 C4 H4 120.8
C3 C4 H4 120.8
C23 C22 C21 107.8(4)
C23 C22 Fe1 69.6(2)
C21 C22 Fe1 69.31(19)
C23 C22 H22 126.1
C21 C22 H22 126.1
Fe1 C22 H22 126.6
C1 C2 C3 119.9(3)
C1 C2 H2 120.1
C3 C2 H2 120.1
C51 C50 C49 120.7(4)
C51 C50 H50 119.6
C49 C50 H50 119.6
C28 C27 C26 107.3(4)
C28 C27 Fe1 70.0(2)
C26 C27 Fe1 69.3(2)
C28 C27 H27 126.3
C26 C27 H27 126.3
Fe1 C27 H27 125.9
C48 C43 C44 118.8(4)
C48 C43 P2 123.6(3)
C44 C43 P2 117.5(3)
C45 C44 C43 121.5(5)
C45 C44 H44 119.3
C43 C44 H44 119.3
C35 C34 C33 120.3(4)
C35 C34 H34 119.8
C33 C34 H34 119.8
C26 C30 C29 108.0(4)
C26 C30 Fe1 69.34(19)
C29 C30 Fe1 69.6(2)
C26 C30 H30 126.0
C29 C30 H30 126.0
Fe1 C30 H30 126.6
C2 C3 C4 118.4(3)
C2 C3 H3 120.8
C4 C3 H3 120.8
C29 C28 C27 108.8(4)
C29 C28 Fe1 70.0(3)
C27 C28 Fe1 69.4(2)
C29 C28 H28 125.6
C27 C28 H28 125.6
Fe1 C28 H28 126.5
C23 C24 C25 108.7(4)
C23 C24 Fe1 70.1(3)
C25 C24 Fe1 69.4(2)
C23 C24 H24 125.7
C25 C24 H24 125.7
Fe1 C24 H24 126.4
C52 C51 C50 121.0(4)
C52 C51 H51 119.5
C50 C51 H51 119.5
C15 C16 C17 118.7(5)
C15 C16 H16 120.6
C17 C16 H16 120.6
C34 C33 C32 120.2(4)
C34 C33 H33 119.9
C32 C33 H33 119.9
C41 C40 C39 120.4(4)
C41 C40 H40 119.8
C39 C40 H40 119.8
C24 C23 C22 108.7(4)
C24 C23 Fe1 69.8(2)
C22 C23 Fe1 69.9(2)
C24 C23 H23 125.7
C22 C23 H23 125.7
Fe1 C23 H23 126.2
C40 C41 C42 120.3(4)
C40 C41 H41 119.9
C42 C41 H41 119.9
C51 C52 C53 119.6(4)
C51 C52 H52 120.2
C53 C52 H52 120.2
C43 C48 C47 119.3(5)
C43 C48 H48 120.4
C47 C48 H48 120.4
C34 C35 C36 120.3(4)
C34 C35 H35 119.8
C36 C35 H35 119.8
C40 C39 C38 120.4(4)
C40 C39 H39 119.8
C38 C39 H39 119.8
C54 C53 C52 120.0(4)
C54 C53 H53 120.0
C52 C53 H53 120.0
C13 C14 C9 120.5(5)
C13 C14 H14 119.7
C9 C14 H14 119.7
C9 C10 C11 120.0(5)
C9 C10 H10 120.0
C11 C10 H10 120.0
C46 C45 C44 120.1(5)
C46 C45 H45 119.9
C44 C45 H45 119.9
C18 C19 C20 120.7(5)
C18 C19 H19 119.7
C20 C19 H19 119.7
C28 C29 C30 108.4(4)
C28 C29 Fe1 70.1(2)
C30 C29 Fe1 69.8(2)
C28 C29 H29 125.8
C30 C29 H29 125.8
Fe1 C29 H29 125.9
C45 C46 C47 120.2(4)
C45 C46 H46 119.9
C47 C46 H46 119.9
C18 C17 C16 120.2(5)
C18 C17 H17 119.9
C16 C17 H17 119.9
C19 C18 C17 120.2(4)
C19 C18 H18 119.9
C17 C18 H18 119.9
C12 C11 C10 118.9(6)
C12 C11 H11 120.5
C10 C11 H11 120.5
C46 C47 C48 120.1(5)
C46 C47 H47 119.9
C48 C47 H47 119.9
C13 C12 C11 121.7(5)
C13 C12 H12 119.1
C11 C12 H12 119.1
C12 C13 C14 119.5(6)
C12 C13 H13 120.3
C14 C13 H13 120.3
F3 B1 F4 129.1(11)
F3 B1 F2 104.9(8)
F4 B1 F2 101.5(6)
F4 B1 F3A 78(2)
F2 B1 F3A 136.3(11)
F3 B1 F1 106.9(6)
F4 B1 F1 103.4(5)
F2 B1 F1 110.4(5)
F3A B1 F1 112.2(9)
B1 F4 F3A 53.2(16)
B1 F3A F4 48.8(8)

loop_
_geom_bond_atom_site_label_1
_geom_bond_atom_site_label_2
_geom_bond_distance
Cu1 N4 2.051(3)
Cu1 N1 2.080(3)
Cu1 P1 2.2405(8)
Cu1 P2 2.2447(9)
Fe1 C25 2.029(4)
Fe1 C24 2.037(4)
Fe1 C26 2.038(3)
Fe1 C27 2.040(4)
Fe1 C21 2.041(3)
Fe1 C23 2.041(4)
Fe1 C22 2.045(4)
Fe1 C29 2.046(4)
Fe1 C28 2.047(4)
Fe1 C30 2.048(4)
P1 C21 1.810(3)
P1 C37 1.824(3)
P1 C31 1.827(3)
P2 C26 1.798(3)
P2 C49 1.816(3)
P2 C43 1.830(3)
N4 C6 1.336(4)
N4 N3 1.342(4)
N1 C5 1.341(4)
N1 C1 1.344(4)
N3 C8 1.327(4)
N2 C7 1.324(4)
N2 C6 1.330(4)
C6 C5 1.485(4)
C7 C8 1.423(5)
C7 C15 1.489(4)
C8 C9 1.481(5)
C37 C42 1.385(5)
C37 C38 1.393(5)
C31 C32 1.378(5)
C31 C36 1.400(5)
C5 C4 1.384(5)
C21 C25 1.433(5)
C21 C22 1.434(5)
C49 C50 1.387(5)
C49 C54 1.398(5)
C26 C30 1.418(5)
C26 C27 1.437(5)
C25 C24 1.411(6)
C25 H25 0.9300
C1 C2 1.375(5)
C1 H1 0.9300
C38 C39 1.377(5)
C38 H38 0.9300
C15 C20 1.380(6)
C15 C16 1.387(5)
C9 C10 1.368(6)
C9 C14 1.390(6)
C42 C41 1.392(6)
C42 H42 0.9300
C32 C33 1.398(6)
C32 H32 0.9300
C54 C53 1.383(6)
C54 H54 0.9300
C36 C35 1.376(6)
C36 H36 0.9300
C20 C19 1.375(6)
C20 H20 0.9300
C4 C3 1.387(5)
C4 H4 0.9300
C22 C23 1.414(6)
C22 H22 0.9300
C2 C3 1.378(6)
C2 H2 0.9300
C50 C51 1.379(6)
C50 H50 0.9300
C27 C28 1.418(6)
C27 H27 0.9300
C43 C48 1.380(6)
C43 C44 1.393(6)
C44 C45 1.368(6)
C44 H44 0.9300
C34 C35 1.360(7)
C34 C33 1.368(7)
C34 H34 0.9300
C30 C29 1.420(6)
C30 H30 0.9300
C3 H3 0.9300
C28 C29 1.396(7)
C28 H28 0.9300
C24 C23 1.397(7)
C24 H24 0.9300
C51 C52 1.361(7)
C51 H51 0.9300
C16 C17 1.410(7)
C16 H16 0.9300
C33 H33 0.9300
C40 C41 1.361(7)
C40 C39 1.368(7)
C40 H40 0.9300
C23 H23 0.9300
C41 H41 0.9300
C52 C53 1.385(7)
C52 H52 0.9300
C48 C47 1.410(7)
C48 H48 0.9300
C35 H35 0.9300
C39 H39 0.9300
C53 H53 0.9300
C14 C13 1.378(7)
C14 H14 0.9300
C10 C11 1.402(7)
C10 H10 0.9300
C45 C46 1.358(9)
C45 H45 0.9300
C19 C18 1.359(8)
C19 H19 0.9300
C29 H29 0.9300
C46 C47 1.379(9)
C46 H46 0.9300
C17 C18 1.372(9)
C17 H17 0.9300
C18 H18 0.9300
C11 C12 1.371(9)
C11 H11 0.9300
C47 H47 0.9300
C12 C13 1.350(10)
C12 H12 0.9300
C13 H13 0.9300
B1 F3 1.313(8)
B1 F4 1.326(8)
B1 F2 1.366(7)
B1 F3A 1.41(2)
B1 F1 1.402(7)
F4 F3A 1.72(3)

loop_
_geom_torsion_atom_site_label_1
_geom_torsion_atom_site_label_2
_geom_torsion_atom_site_label_3
_geom_torsion_atom_site_label_4
_geom_torsion
C6 N4 N3 C8 4.4(4)
Cu1 N4 N3 C8 -165.1(2)
C7 N2 C6 N4 1.5(5)
C7 N2 C6 C5 179.6(3)
N3 N4 C6 N2 -6.9(5)
Cu1 N4 C6 N2 163.8(2)
N3 N4 C6 C5 174.9(3)
Cu1 N4 C6 C5 -14.4(3)
C6 N2 C7 C8 5.8(5)
C6 N2 C7 C15 -171.6(3)
N4 N3 C8 C7 2.6(4)
N4 N3 C8 C9 -176.0(3)
N2 C7 C8 N3 -8.1(5)
C15 C7 C8 N3 169.2(3)
N2 C7 C8 C9 170.4(3)
C15 C7 C8 C9 -12.3(5)
C21 P1 C37 C42 -115.3(3)
C31 P1 C37 C42 133.1(3)
Cu1 P1 C37 C42 13.5(3)
C21 P1 C37 C38 64.6(3)
C31 P1 C37 C38 -47.1(3)
Cu1 P1 C37 C38 -166.6(2)
C21 P1 C31 C32 37.3(3)
C37 P1 C31 C32 145.7(3)
Cu1 P1 C31 C32 -86.8(3)
C21 P1 C31 C36 -156.1(3)
C37 P1 C31 C36 -47.7(3)
Cu1 P1 C31 C36 79.8(3)
C1 N1 C5 C4 -1.6(5)
Cu1 N1 C5 C4 170.0(3)
C1 N1 C5 C6 179.8(3)
Cu1 N1 C5 C6 -8.7(3)
N2 C6 C5 N1 -162.8(3)
N4 C6 C5 N1 15.5(4)
N2 C6 C5 C4 18.6(5)
N4 C6 C5 C4 -163.2(3)
C37 P1 C21 C25 176.9(3)
C31 P1 C21 C25 -74.8(3)
Cu1 P1 C21 C25 45.0(3)
C37 P1 C21 C22 5.6(3)
C31 P1 C21 C22 114.0(3)
Cu1 P1 C21 C22 -126.3(3)
C37 P1 C21 Fe1 92.3(2)
C31 P1 C21 Fe1 -159.39(18)
Cu1 P1 C21 Fe1 -39.6(2)
C26 P2 C49 C50 76.1(3)
C43 P2 C49 C50 -33.3(3)
Cu1 P2 C49 C50 -158.6(2)
C26 P2 C49 C54 -106.8(3)
C43 P2 C49 C54 143.7(3)
Cu1 P2 C49 C54 18.5(3)
C49 P2 C26 C30 -4.7(3)
C43 P2 C26 C30 104.0(3)
Cu1 P2 C26 C30 -135.8(3)
C49 P2 C26 C27 170.9(3)
C43 P2 C26 C27 -80.4(3)
Cu1 P2 C26 C27 39.8(3)
C49 P2 C26 Fe1 85.9(2)
C43 P2 C26 Fe1 -165.4(2)
Cu1 P2 C26 Fe1 -45.2(2)
C22 C21 C25 C24 -0.3(4)
P1 C21 C25 C24 -173.0(3)
Fe1 C21 C25 C24 -59.9(2)
C22 C21 C25 Fe1 59.6(2)
P1 C21 C25 Fe1 -113.2(2)
C5 N1 C1 C2 2.4(5)
Cu1 N1 C1 C2 -167.7(3)
C42 C37 C38 C39 0.6(5)
P1 C37 C38 C39 -179.3(3)
N2 C7 C15 C20 131.5(4)
C8 C7 C15 C20 -45.8(5)
N2 C7 C15 C16 -46.0(5)
C8 C7 C15 C16 136.6(4)
N3 C8 C9 C10 -44.7(5)
C7 C8 C9 C10 136.8(4)
N3 C8 C9 C14 133.6(4)
C7 C8 C9 C14 -44.9(5)
C38 C37 C42 C41 0.6(5)
P1 C37 C42 C41 -179.5(3)
C36 C31 C32 C33 -0.8(6)
P1 C31 C32 C33 165.8(3)
C50 C49 C54 C53 -2.7(5)
P2 C49 C54 C53 -179.9(3)
C32 C31 C36 C35 1.7(6)
P1 C31 C36 C35 -165.5(4)
C16 C15 C20 C19 0.4(6)
C7 C15 C20 C19 -177.1(4)
N1 C5 C4 C3 -0.7(5)
C6 C5 C4 C3 177.8(3)
C25 C21 C22 C23 0.0(4)
P1 C21 C22 C23 172.6(3)
Fe1 C21 C22 C23 59.2(3)
C25 C21 C22 Fe1 -59.1(2)
P1 C21 C22 Fe1 113.4(3)
N1 C1 C2 C3 -1.0(6)
C54 C49 C50 C51 1.4(5)
P2 C49 C50 C51 178.5(3)
C30 C26 C27 C28 0.1(4)
P2 C26 C27 C28 -176.4(3)
Fe1 C26 C27 C28 -59.9(3)
C30 C26 C27 Fe1 60.0(2)
P2 C26 C27 Fe1 -116.4(2)
C26 P2 C43 C48 -3.7(4)
C49 P2 C43 C48 105.0(4)
Cu1 P2 C43 C48 -123.9(3)
C26 P2 C43 C44 172.7(3)
C49 P2 C43 C44 -78.6(3)
Cu1 P2 C43 C44 52.5(3)
C48 C43 C44 C45 0.8(6)
P2 C43 C44 C45 -175.8(3)
C27 C26 C30 C29 -0.5(4)
P2 C26 C30 C29 175.5(3)
Fe1 C26 C30 C29 59.1(3)
C27 C26 C30 Fe1 -59.6(2)
P2 C26 C30 Fe1 116.5(3)
C1 C2 C3 C4 -1.3(6)
C5 C4 C3 C2 2.1(6)
C26 C27 C28 C29 0.4(4)
Fe1 C27 C28 C29 -59.1(3)
C26 C27 C28 Fe1 59.5(2)
C21 C25 C24 C23 0.4(4)
Fe1 C25 C24 C23 -59.3(3)
C21 C25 C24 Fe1 59.8(2)
C49 C50 C51 C52 0.2(6)
C20 C15 C16 C17 1.0(6)
C7 C15 C16 C17 178.6(4)
C35 C34 C33 C32 1.1(8)
C31 C32 C33 C34 -0.6(7)
C25 C24 C23 C22 -0.4(5)
Fe1 C24 C23 C22 -59.3(3)
C25 C24 C23 Fe1 58.8(3)
C21 C22 C23 C24 0.3(4)
Fe1 C22 C23 C24 59.2(3)
C21 C22 C23 Fe1 -59.0(2)
C39 C40 C41 C42 1.4(7)
C37 C42 C41 C40 -1.6(6)
C50 C51 C52 C53 -0.5(6)
C44 C43 C48 C47 -0.9(6)
P2 C43 C48 C47 175.5(4)
C33 C34 C35 C36 -0.1(8)
C31 C36 C35 C34 -1.3(7)
C41 C40 C39 C38 -0.2(7)
C37 C38 C39 C40 -0.8(6)
C49 C54 C53 C52 2.4(6)
C51 C52 C53 C54 -0.8(6)
C10 C9 C14 C13 0.1(7)
C8 C9 C14 C13 -178.2(4)
C14 C9 C10 C11 1.2(6)
C8 C9 C10 C11 179.6(4)
C43 C44 C45 C46 0.3(6)
C15 C20 C19 C18 -1.6(7)
C27 C28 C29 C30 -0.8(5)
Fe1 C28 C29 C30 -59.5(3)
C27 C28 C29 Fe1 58.7(3)
C26 C30 C29 C28 0.8(5)
Fe1 C30 C29 C28 59.7(3)
C26 C30 C29 Fe1 -58.9(2)
C44 C45 C46 C47 -1.4(8)
C15 C16 C17 C18 -1.2(7)
C20 C19 C18 C17 1.5(7)
C16 C17 C18 C19 -0.1(8)
C9 C10 C11 C12 -1.3(7)
C45 C46 C47 C48 1.3(8)
C43 C48 C47 C46 -0.1(8)
C10 C11 C12 C13 -0.1(9)
C11 C12 C13 C14 1.5(9)
C9 C14 C13 C12 -1.5(8)
F2 B1 F4 F3A 135.3(11)
F1 B1 F4 F3A -110.2(11)
F2 B1 F3A F4 -94(2)
F1 B1 F3A F4 99.7(10)
